data_4108851
loop_
_publ_author_name
'Katsuhiko Takeuchi'
'Masaaki Ichinohe'
'Akira Sekiguchi'

_publ_section_title
;
 Reactivity of the Disilyne RSi\\tbSiR (R = SiiPr[CH(SiMe3)2]2) toward
 Silylcyanide: Two Pathways To Form the Bis-Adduct [RSiSiR(CNSiMe3)2] with
 Some Silaketenimine Character and a 1,4-Diaza-2,3-disilabenzene Analogue
;
_journal_name_full 'Journal of the American Chemical Society'
_journal_page_first 16848
_journal_page_last 16849
_journal_paper_doi 10.1021/ja807974a
_journal_volume 130
_journal_year 2008
_chemical_formula_sum 'C42 H108 N2 Si14'
_chemical_formula_weight 1034.56
_chemical_name_systematic
; 
 1,1,4,4-Tetrakis[bis(trimethylsilyl)methyl]-1,4-diisopropyl-2-tetrasilyne
 bis(trimethysilylisocyanide) complex
;
_space_group_IT_number 14
_symmetry_cell_setting monoclinic
_symmetry_space_group_name_Hall '-P 2ybc'
_symmetry_space_group_name_H-M 'P 1 21/c 1'
_atom_sites_solution_hydrogens geom
_atom_sites_solution_primary direct
_atom_sites_solution_secondary difmap
_audit_creation_method SHELXL-97
_cell_angle_alpha 90.00
_cell_angle_beta 101.8650(10)
_cell_angle_gamma 90.00
_cell_formula_units_Z 4
_cell_length_a 17.5160(2)
_cell_length_b 20.9880(4)
_cell_length_c 18.3770(3)
_cell_measurement_reflns_used 68740
_cell_measurement_temperature 150.0(1)
_cell_measurement_theta_max 27.06
_cell_measurement_theta_min 2.05
_cell_volume 6611.52(18)
_computing_cell_refinement 'HKL scalepack'
_computing_data_collection 'MacScience Xpress'
_computing_data_reduction Denzo
_computing_molecular_graphics ORTEP
_computing_publication_material CIFTAB
_computing_structure_refinement 'SHELXL-97 (Sheldrick, 1997)'
_computing_structure_solution SIR92
_diffrn_ambient_temperature 150.0(1)
_diffrn_measured_fraction_theta_full 0.995
_diffrn_measured_fraction_theta_max 0.995
_diffrn_measurement_device 'MacScience DIP2030 Image plate'
_diffrn_radiation_monochromator graphite
_diffrn_radiation_source 'rotating anode'
_diffrn_radiation_type MoK\a
_diffrn_radiation_wavelength 0.71070
_diffrn_reflns_av_R_equivalents 0.0270
_diffrn_reflns_av_sigmaI/netI 0.0270
_diffrn_reflns_limit_h_max 23
_diffrn_reflns_limit_h_min 0
_diffrn_reflns_limit_k_max 27
_diffrn_reflns_limit_k_min 0
_diffrn_reflns_limit_l_max 23
_diffrn_reflns_limit_l_min -24
_diffrn_reflns_number 68740
_diffrn_reflns_theta_full 27.96
_diffrn_reflns_theta_max 27.96
_diffrn_reflns_theta_min 2.05
_exptl_absorpt_coefficient_mu 0.298
_exptl_absorpt_correction_type none
_exptl_crystal_colour Ruby
_exptl_crystal_density_diffrn 1.039
_exptl_crystal_description Prism
_exptl_crystal_F_000 2280
_exptl_crystal_size_max 0.45
_exptl_crystal_size_mid 0.30
_exptl_crystal_size_min 0.20
_refine_diff_density_max 0.975
_refine_diff_density_min -0.932
_refine_diff_density_rms 0.090
_refine_ls_extinction_coef 0.0097(5)
_refine_ls_extinction_expression Fc^*^=kFc[1+0.001xFc^2^\l^3^/sin(2\q)]^-1/4^
_refine_ls_extinction_method SHELXL
_refine_ls_goodness_of_fit_ref 1.025
_refine_ls_hydrogen_treatment constr
_refine_ls_matrix_type full
_refine_ls_number_parameters 524
_refine_ls_number_reflns 15800
_refine_ls_number_restraints 0
_refine_ls_restrained_S_all 1.025
_refine_ls_R_factor_all 0.0658
_refine_ls_R_factor_gt 0.0562
_refine_ls_shift/su_max 0.001
_refine_ls_shift/su_mean 0.000
_refine_ls_structure_factor_coef Fsqd
_refine_ls_weighting_details 'calc w=1/[\s^2^(Fo^2^)+(0.0783P)^2^+5.7059P] where P=(Fo^2^+2Fc^2^)/3'
_refine_ls_weighting_scheme calc
_refine_ls_wR_factor_gt 0.1455
_refine_ls_wR_factor_ref 0.1534
_reflns_number_gt 13402
_reflns_number_total 15800
_reflns_threshold_expression >2sigma(I)
_cod_data_source_file ja807974a_si_001.cif
_cod_data_source_block shelxl
_cod_original_sg_symbol_H-M 'P 21/c '
_cod_database_code 4108851

loop_
_symmetry_equiv_pos_as_xyz
'x, y, z'
'-x, y+1/2, -z+1/2'
'-x, -y, -z'
'x, -y-1/2, z-1/2'

loop_
_atom_site_label
_atom_site_type_symbol
_atom_site_fract_x
_atom_site_fract_y
_atom_site_fract_z
_atom_site_U_iso_or_equiv
_atom_site_adp_type
_atom_site_occupancy
_atom_site_symmetry_multiplicity
_atom_site_calc_flag
_atom_site_refinement_flags
Si1 Si 0.18242(3) -0.03751(3) 0.24892(3) 0.03487(14) Uani 1 1 d .
Si2 Si 0.31035(3) -0.07185(3) 0.24588(3) 0.03297(14) Uani 1 1 d .
Si3 Si 0.09103(3) -0.12361(3) 0.24508(3) 0.02752(12) Uani 1 1 d .
Si4 Si -0.04793(4) -0.01201(4) 0.21239(4) 0.04714(18) Uani 1 1 d .
Si5 Si -0.09373(5) -0.15805(6) 0.21547(6) 0.0753(3) Uani 1 1 d .
Si6 Si 0.10475(4) -0.16137(4) 0.07637(4) 0.04425(17) Uani 1 1 d .
Si7 Si 0.16302(5) -0.26472(3) 0.19909(5) 0.04984(19) Uani 1 1 d .
Si8 Si 0.40183(3) 0.01355(2) 0.24716(3) 0.02448(12) Uani 1 1 d .
Si9 Si 0.51302(4) -0.09587(3) 0.18962(4) 0.03615(15) Uani 1 1 d .
Si10 Si 0.56400(4) 0.04923(3) 0.19355(4) 0.03932(15) Uani 1 1 d .
Si11 Si 0.32225(4) 0.16076(3) 0.23961(5) 0.04481(17) Uani 1 1 d .
Si12 Si 0.29495(4) 0.07384(4) 0.09692(4) 0.04283(17) Uani 1 1 d .
Si13 Si 0.18940(5) 0.05594(4) 0.48555(5) 0.0535(2) Uani 1 1 d .
Si14 Si 0.40357(4) -0.19399(3) 0.46246(3) 0.03411(14) Uani 1 1 d .
N1 N 0.19389(14) 0.01936(12) 0.40073(15) 0.0564(6) Uani 1 1 d .
N2 N 0.36879(11) -0.13889(9) 0.39079(12) 0.0390(4) Uani 1 1 d .
C1 C -0.01521(12) -0.09777(12) 0.20630(13) 0.0380(5) Uani 1 1 d .
H1 H -0.0166 -0.1008 0.1528 0.046 Uiso 1 1 calc R
C2 C 0.0040(3) 0.04568(17) 0.1624(2) 0.0823(12) Uani 1 1 d .
H2A H -0.0010 0.0324 0.1117 0.123 Uiso 1 1 calc R
H2B H 0.0582 0.0471 0.1861 0.123 Uiso 1 1 calc R
H2C H -0.0185 0.0873 0.1638 0.123 Uiso 1 1 calc R
C3 C -0.0343(2) 0.01994(19) 0.3080(2) 0.0752(10) Uani 1 1 d .
H3A H 0.0191 0.0146 0.3329 0.113 Uiso 1 1 calc R
H3B H -0.0676 -0.0026 0.3347 0.113 Uiso 1 1 calc R
H3C H -0.0473 0.0644 0.3060 0.113 Uiso 1 1 calc R
C4 C -0.1521(2) -0.0016(2) 0.1627(3) 0.119(2) Uani 1 1 d .
H4A H -0.1587 -0.0183 0.1132 0.178 Uiso 1 1 calc R
H4B H -0.1652 0.0428 0.1605 0.178 Uiso 1 1 calc R
H4C H -0.1858 -0.0241 0.1891 0.178 Uiso 1 1 calc R
C5 C -0.16628(19) -0.16407(19) 0.1273(2) 0.0724(10) Uani 1 1 d .
H5A H -0.1873 -0.1226 0.1130 0.109 Uiso 1 1 calc R
H5B H -0.2076 -0.1921 0.1338 0.109 Uiso 1 1 calc R
H5C H -0.1416 -0.1806 0.0892 0.109 Uiso 1 1 calc R
C6 C -0.0586(3) -0.2407(3) 0.2360(6) 0.271(7) Uani 1 1 d .
H6A H -0.0203 -0.2413 0.2817 0.407 Uiso 1 1 calc R
H6B H -0.0356 -0.2561 0.1963 0.407 Uiso 1 1 calc R
H6C H -0.1017 -0.2675 0.2408 0.407 Uiso 1 1 calc R
C7 C -0.1511(3) -0.1343(5) 0.2885(3) 0.204(5) Uani 1 1 d .
H7A H -0.1162 -0.1305 0.3359 0.307 Uiso 1 1 calc R
H7B H -0.1897 -0.1662 0.2911 0.307 Uiso 1 1 calc R
H7C H -0.1764 -0.0941 0.2751 0.307 Uiso 1 1 calc R
C8 C 0.1177(3) -0.18386(18) 0.17717(17) 0.0932(16) Uani 1 1 d .
H8 H 0.0652 -0.2023 0.1685 0.112 Uiso 1 1 calc R
C9 C 0.0853(2) -0.07483(16) 0.05591(16) 0.0627(8) Uani 1 1 d .
H9A H 0.0391 -0.0622 0.0727 0.094 Uiso 1 1 calc R
H9B H 0.0779 -0.0678 0.0033 0.094 Uiso 1 1 calc R
H9C H 0.1288 -0.0501 0.0812 0.094 Uiso 1 1 calc R
C10 C 0.1949(2) -0.17913(17) 0.0414(2) 0.0754(10) Uani 1 1 d .
H10A H 0.1877 -0.1665 -0.0097 0.113 Uiso 1 1 calc R
H10B H 0.2055 -0.2240 0.0456 0.113 Uiso 1 1 calc R
H10C H 0.2380 -0.1561 0.0704 0.113 Uiso 1 1 calc R
C11 C 0.0211(2) -0.2048(2) 0.0157(2) 0.0952(15) Uani 1 1 d .
H11A H -0.0261 -0.1964 0.0329 0.143 Uiso 1 1 calc R
H11B H 0.0314 -0.2498 0.0180 0.143 Uiso 1 1 calc R
H11C H 0.0153 -0.1904 -0.0347 0.143 Uiso 1 1 calc R
C12 C 0.1423(2) -0.30817(13) 0.2817(2) 0.0717(10) Uani 1 1 d .
H12A H 0.0870 -0.3133 0.2765 0.108 Uiso 1 1 calc R
H12B H 0.1625 -0.2842 0.3260 0.108 Uiso 1 1 calc R
H12C H 0.1667 -0.3493 0.2851 0.108 Uiso 1 1 calc R
C13 C 0.1302(3) -0.32346(15) 0.1217(2) 0.0753(10) Uani 1 1 d .
H13A H 0.0745 -0.3279 0.1129 0.113 Uiso 1 1 calc R
H13B H 0.1542 -0.3640 0.1355 0.113 Uiso 1 1 calc R
H13C H 0.1452 -0.3085 0.0773 0.113 Uiso 1 1 calc R
C14 C 0.2715(2) -0.25841(18) 0.2146(3) 0.0848(13) Uani 1 1 d .
H14A H 0.2898 -0.2286 0.2540 0.127 Uiso 1 1 calc R
H14B H 0.2861 -0.2439 0.1698 0.127 Uiso 1 1 calc R
H14C H 0.2944 -0.2994 0.2280 0.127 Uiso 1 1 calc R
C15 C 0.09778(12) -0.15847(11) 0.34237(12) 0.0349(4) Uani 1 1 d .
H15 H 0.0733 -0.2006 0.3361 0.042 Uiso 1 1 calc R
C16 C 0.05441(14) -0.11945(14) 0.39187(14) 0.0462(6) Uani 1 1 d .
H16A H 0.0013 -0.1132 0.3665 0.069 Uiso 1 1 calc R
H16B H 0.0794 -0.0788 0.4025 0.069 Uiso 1 1 calc R
H16C H 0.0554 -0.1420 0.4375 0.069 Uiso 1 1 calc R
C17 C 0.18225(13) -0.16813(12) 0.38428(13) 0.0394(5) Uani 1 1 d .
H17A H 0.2101 -0.1927 0.3541 0.059 Uiso 1 1 calc R
H17B H 0.1825 -0.1904 0.4300 0.059 Uiso 1 1 calc R
H17C H 0.2070 -0.1274 0.3950 0.059 Uiso 1 1 calc R
C18 C 0.48103(12) -0.00937(10) 0.19287(11) 0.0289(4) Uani 1 1 d .
H18 H 0.4519 -0.0040 0.1417 0.035 Uiso 1 1 calc R
C19 C 0.4425(3) -0.13910(18) 0.1168(2) 0.0998(17) Uani 1 1 d .
H19A H 0.4368 -0.1168 0.0704 0.150 Uiso 1 1 calc R
H19B H 0.3929 -0.1415 0.1310 0.150 Uiso 1 1 calc R
H19C H 0.4615 -0.1814 0.1113 0.150 Uiso 1 1 calc R
C20 C 0.5203(2) -0.14289(15) 0.2759(2) 0.0703(10) Uani 1 1 d .
H20A H 0.4719 -0.1402 0.2926 0.105 Uiso 1 1 calc R
H20B H 0.5617 -0.1263 0.3136 0.105 Uiso 1 1 calc R
H20C H 0.5309 -0.1866 0.2663 0.105 Uiso 1 1 calc R
C21 C 0.6096(3) -0.10687(19) 0.1642(4) 0.120(2) Uani 1 1 d .
H21A H 0.6108 -0.0838 0.1193 0.181 Uiso 1 1 calc R
H21B H 0.6181 -0.1513 0.1565 0.181 Uiso 1 1 calc R
H21C H 0.6499 -0.0912 0.2036 0.181 Uiso 1 1 calc R
C22 C 0.65226(17) 0.0356(2) 0.2698(2) 0.0708(10) Uani 1 1 d .
H22A H 0.6373 0.0374 0.3171 0.106 Uiso 1 1 calc R
H22B H 0.6904 0.0679 0.2675 0.106 Uiso 1 1 calc R
H22C H 0.6740 -0.0055 0.2635 0.106 Uiso 1 1 calc R
C23 C 0.5925(2) 0.04633(16) 0.10080(18) 0.0631(8) Uani 1 1 d .
H23A H 0.6057 0.0034 0.0903 0.095 Uiso 1 1 calc R
H23B H 0.6367 0.0735 0.1015 0.095 Uiso 1 1 calc R
H23C H 0.5496 0.0606 0.0630 0.095 Uiso 1 1 calc R
C24 C 0.5402(2) 0.13513(15) 0.2069(2) 0.0710(10) Uani 1 1 d .
H24A H 0.5248 0.1401 0.2538 0.107 Uiso 1 1 calc R
H24B H 0.4982 0.1483 0.1675 0.107 Uiso 1 1 calc R
H24C H 0.5853 0.1609 0.2063 0.107 Uiso 1 1 calc R
C25 C 0.34958(19) 0.08594(14) 0.19656(15) 0.0560(7) Uani 1 1 d .
H25 H 0.3964 0.1038 0.1829 0.067 Uiso 1 1 calc R
C26 C 0.2296(2) 0.15163(19) 0.2744(3) 0.0831(12) Uani 1 1 d .
H26A H 0.2176 0.1910 0.2961 0.125 Uiso 1 1 calc R
H26B H 0.2359 0.1186 0.3112 0.125 Uiso 1 1 calc R
H26C H 0.1879 0.1406 0.2337 0.125 Uiso 1 1 calc R
C27 C 0.3104(3) 0.22844(15) 0.1708(2) 0.0867(13) Uani 1 1 d .
H27A H 0.2960 0.2664 0.1938 0.130 Uiso 1 1 calc R
H27B H 0.2704 0.2180 0.1284 0.130 Uiso 1 1 calc R
H27C H 0.3587 0.2354 0.1552 0.130 Uiso 1 1 calc R
C28 C 0.3969(2) 0.19406(12) 0.31946(17) 0.0569(7) Uani 1 1 d .
H28A H 0.3769 0.2322 0.3375 0.085 Uiso 1 1 calc R
H28B H 0.4440 0.2038 0.3027 0.085 Uiso 1 1 calc R
H28C H 0.4078 0.1631 0.3587 0.085 Uiso 1 1 calc R
C29 C 0.19001(16) 0.09742(15) 0.08263(19) 0.0596(8) Uani 1 1 d .
H29A H 0.1649 0.0728 0.1149 0.089 Uiso 1 1 calc R
H29B H 0.1649 0.0897 0.0319 0.089 Uiso 1 1 calc R
H29C H 0.1864 0.1419 0.0938 0.089 Uiso 1 1 calc R
C30 C 0.3445(2) 0.1215(3) 0.03364(19) 0.0905(14) Uani 1 1 d .
H30A H 0.3984 0.1093 0.0413 0.136 Uiso 1 1 calc R
H30B H 0.3409 0.1660 0.0443 0.136 Uiso 1 1 calc R
H30C H 0.3196 0.1134 -0.0171 0.136 Uiso 1 1 calc R
C31 C 0.29361(18) -0.00938(17) 0.06093(15) 0.0607(8) Uani 1 1 d .
H31A H 0.3462 -0.0246 0.0663 0.091 Uiso 1 1 calc R
H31B H 0.2684 -0.0101 0.0093 0.091 Uiso 1 1 calc R
H31C H 0.2656 -0.0363 0.0886 0.091 Uiso 1 1 calc R
C32 C 0.45180(13) 0.03603(10) 0.34636(11) 0.0308(4) Uani 1 1 d .
H32 H 0.4769 0.0774 0.3433 0.037 Uiso 1 1 calc R
C33 C 0.51622(14) -0.01005(12) 0.38383(13) 0.0404(5) Uani 1 1 d .
H33A H 0.5528 -0.0163 0.3520 0.061 Uiso 1 1 calc R
H33B H 0.4933 -0.0502 0.3924 0.061 Uiso 1 1 calc R
H33C H 0.5428 0.0076 0.4304 0.061 Uiso 1 1 calc R
C34 C 0.39412(16) 0.04510(11) 0.39781(13) 0.0408(5) Uani 1 1 d .
H34A H 0.3536 0.0739 0.3751 0.061 Uiso 1 1 calc R
H34B H 0.4210 0.0624 0.4444 0.061 Uiso 1 1 calc R
H34C H 0.3716 0.0047 0.4061 0.061 Uiso 1 1 calc R
C35 C 0.19064(13) -0.00782(11) 0.34363(14) 0.0377(5) Uani 1 1 d .
C36 C 0.1984(6) -0.0096(3) 0.5525(3) 0.198(4) Uani 1 1 d .
H36A H 0.1964 0.0070 0.6007 0.298 Uiso 1 1 calc R
H36B H 0.2473 -0.0310 0.5547 0.298 Uiso 1 1 calc R
H36C H 0.1564 -0.0392 0.5371 0.298 Uiso 1 1 calc R
C37 C 0.0971(3) 0.0937(4) 0.4748(3) 0.183(4) Uani 1 1 d .
H37A H 0.0930 0.1141 0.5206 0.274 Uiso 1 1 calc R
H37B H 0.0566 0.0624 0.4621 0.274 Uiso 1 1 calc R
H37C H 0.0919 0.1250 0.4360 0.274 Uiso 1 1 calc R
C38 C 0.2736(4) 0.1078(3) 0.5149(4) 0.165(4) Uani 1 1 d .
H38A H 0.2707 0.1275 0.5614 0.248 Uiso 1 1 calc R
H38B H 0.2737 0.1402 0.4780 0.248 Uiso 1 1 calc R
H38C H 0.3206 0.0831 0.5207 0.248 Uiso 1 1 calc R
C39 C 0.34596(12) -0.10789(10) 0.33723(12) 0.0318(4) Uani 1 1 d .
C40 C 0.37870(19) -0.16116(14) 0.54810(15) 0.0542(7) Uani 1 1 d .
H40A H 0.3966 -0.1898 0.5888 0.081 Uiso 1 1 calc R
H40B H 0.3232 -0.1562 0.5410 0.081 Uiso 1 1 calc R
H40C H 0.4035 -0.1205 0.5590 0.081 Uiso 1 1 calc R
C41 C 0.35458(16) -0.27082(11) 0.43552(14) 0.0430(5) Uani 1 1 d .
H41A H 0.3723 -0.3018 0.4737 0.064 Uiso 1 1 calc R
H41B H 0.3668 -0.2851 0.3896 0.064 Uiso 1 1 calc R
H41C H 0.2992 -0.2655 0.4293 0.064 Uiso 1 1 calc R
C42 C 0.51009(15) -0.20034(15) 0.46751(17) 0.0531(7) Uani 1 1 d .
H42A H 0.5322 -0.2299 0.5059 0.080 Uiso 1 1 calc R
H42B H 0.5338 -0.1593 0.4786 0.080 Uiso 1 1 calc R
H42C H 0.5194 -0.2151 0.4207 0.080 Uiso 1 1 calc R

loop_
_atom_site_aniso_label
_atom_site_aniso_U_11
_atom_site_aniso_U_22
_atom_site_aniso_U_33
_atom_site_aniso_U_23
_atom_site_aniso_U_13
_atom_site_aniso_U_12
Si1 0.0300(3) 0.0400(3) 0.0336(3) 0.0089(2) 0.0041(2) -0.0080(2)
Si2 0.0302(3) 0.0392(3) 0.0295(3) 0.0008(2) 0.0063(2) -0.0110(2)
Si3 0.0249(2) 0.0297(3) 0.0279(3) 0.0025(2) 0.00532(19) -0.0019(2)
Si4 0.0324(3) 0.0634(5) 0.0444(4) -0.0020(3) 0.0050(3) 0.0153(3)
Si5 0.0342(4) 0.1101(8) 0.0721(6) 0.0401(6) -0.0115(4) -0.0330(5)
Si6 0.0493(4) 0.0500(4) 0.0326(3) -0.0076(3) 0.0065(3) 0.0014(3)
Si7 0.0570(4) 0.0266(3) 0.0590(5) -0.0086(3) -0.0044(3) 0.0010(3)
Si8 0.0251(2) 0.0256(2) 0.0232(2) 0.00153(18) 0.00579(19) -0.00186(19)
Si9 0.0417(3) 0.0333(3) 0.0368(3) -0.0035(2) 0.0156(3) 0.0028(2)
Si10 0.0340(3) 0.0438(3) 0.0437(4) 0.0005(3) 0.0164(3) -0.0091(3)
Si11 0.0467(4) 0.0243(3) 0.0638(5) 0.0070(3) 0.0121(3) 0.0044(3)
Si12 0.0327(3) 0.0607(4) 0.0335(3) 0.0157(3) 0.0031(2) 0.0011(3)
Si13 0.0448(4) 0.0653(5) 0.0537(4) -0.0172(4) 0.0178(3) -0.0004(4)
Si14 0.0366(3) 0.0320(3) 0.0325(3) 0.0021(2) 0.0042(2) 0.0005(2)
N1 0.0477(12) 0.0607(14) 0.0688(16) -0.0238(12) 0.0310(11) -0.0136(11)
N2 0.0307(9) 0.0372(10) 0.0490(11) 0.0102(8) 0.0078(8) -0.0011(8)
C1 0.0262(10) 0.0516(13) 0.0350(11) 0.0077(10) 0.0039(8) -0.0018(9)
C2 0.104(3) 0.060(2) 0.093(3) 0.0291(19) 0.046(2) 0.041(2)
C3 0.088(3) 0.080(2) 0.058(2) -0.0109(17) 0.0153(18) 0.005(2)
C4 0.056(2) 0.098(3) 0.175(5) -0.043(3) -0.038(3) 0.038(2)
C5 0.0480(16) 0.083(2) 0.077(2) 0.0027(18) -0.0085(15) -0.0187(16)
C6 0.107(4) 0.125(5) 0.487(15) 0.182(7) -0.162(7) -0.091(4)
C7 0.105(4) 0.441(13) 0.077(3) -0.026(5) 0.040(3) -0.168(6)
C8 0.177(5) 0.064(2) 0.0371(15) 0.0042(14) 0.019(2) 0.066(3)
C9 0.091(2) 0.0652(19) 0.0358(13) 0.0097(13) 0.0212(14) 0.0192(17)
C10 0.080(2) 0.0580(19) 0.101(3) -0.0097(18) 0.047(2) 0.0045(17)
C11 0.080(3) 0.112(3) 0.075(3) 0.022(2) -0.028(2) -0.033(2)
C12 0.099(3) 0.0299(13) 0.073(2) 0.0070(13) -0.0127(18) -0.0036(14)
C13 0.102(3) 0.0435(16) 0.078(2) -0.0228(16) 0.013(2) -0.0176(17)
C14 0.061(2) 0.058(2) 0.122(3) 0.019(2) -0.013(2) 0.0047(16)
C15 0.0286(10) 0.0398(11) 0.0353(11) 0.0089(9) 0.0040(8) -0.0063(8)
C16 0.0384(12) 0.0676(17) 0.0348(12) 0.0112(11) 0.0126(9) -0.0014(12)
C17 0.0352(11) 0.0424(12) 0.0383(12) 0.0125(9) 0.0018(9) -0.0011(9)
C18 0.0284(9) 0.0326(10) 0.0269(9) 0.0005(7) 0.0083(7) -0.0013(8)
C19 0.138(4) 0.055(2) 0.083(3) -0.0325(19) -0.031(3) 0.019(2)
C20 0.103(3) 0.0498(16) 0.071(2) 0.0192(15) 0.0479(19) 0.0370(17)
C21 0.114(4) 0.054(2) 0.233(6) 0.013(3) 0.130(4) 0.019(2)
C22 0.0368(14) 0.106(3) 0.070(2) -0.0004(19) 0.0100(13) -0.0219(16)
C23 0.073(2) 0.0657(19) 0.0608(18) 0.0059(15) 0.0384(16) -0.0157(16)
C24 0.083(2) 0.0445(15) 0.098(3) -0.0063(16) 0.048(2) -0.0190(15)
C25 0.0694(18) 0.0498(15) 0.0409(14) 0.0012(11) -0.0067(12) 0.0281(14)
C26 0.066(2) 0.069(2) 0.123(3) -0.020(2) 0.042(2) 0.0125(18)
C27 0.098(3) 0.0375(15) 0.106(3) 0.0283(17) -0.023(2) -0.0081(16)
C28 0.081(2) 0.0283(11) 0.0615(17) -0.0041(11) 0.0141(15) -0.0008(12)
C29 0.0380(13) 0.0607(17) 0.074(2) 0.0151(15) -0.0020(13) 0.0020(12)
C30 0.071(2) 0.151(4) 0.0495(18) 0.025(2) 0.0137(16) -0.040(3)
C31 0.0557(16) 0.086(2) 0.0337(13) -0.0094(13) -0.0070(11) 0.0150(15)
C32 0.0379(10) 0.0279(9) 0.0260(9) 0.0003(7) 0.0056(8) -0.0063(8)
C33 0.0407(12) 0.0445(12) 0.0318(11) 0.0061(9) -0.0022(9) -0.0062(10)
C34 0.0598(15) 0.0341(11) 0.0323(11) -0.0036(9) 0.0181(10) -0.0032(10)
C35 0.0304(10) 0.0347(11) 0.0512(13) 0.0001(9) 0.0157(9) -0.0034(9)
C36 0.381(13) 0.126(5) 0.060(3) 0.002(3) -0.022(5) 0.044(7)
C37 0.105(4) 0.326(10) 0.098(4) -0.114(5) -0.024(3) 0.122(5)
C38 0.149(5) 0.208(7) 0.170(6) -0.147(5) 0.107(5) -0.104(5)
C39 0.0268(9) 0.0306(10) 0.0394(11) -0.0008(8) 0.0102(8) -0.0056(8)
C40 0.0681(18) 0.0527(15) 0.0410(14) -0.0103(11) 0.0096(12) -0.0010(13)
C41 0.0527(14) 0.0313(11) 0.0423(13) 0.0028(9) 0.0036(10) 0.0034(10)
C42 0.0393(13) 0.0624(17) 0.0542(16) 0.0135(13) 0.0021(11) 0.0050(12)

loop_
_atom_type_symbol
_atom_type_description
_atom_type_scat_dispersion_real
_atom_type_scat_dispersion_imag
_atom_type_scat_source
C C 0.0033 0.0016 'International Tables Vol C Tables 4.2.6.8 and 6.1.1.4'
H H 0.0000 0.0000 'International Tables Vol C Tables 4.2.6.8 and 6.1.1.4'
N N 0.0061 0.0033 'International Tables Vol C Tables 4.2.6.8 and 6.1.1.4'
Si Si 0.0817 0.0704 'International Tables Vol C Tables 4.2.6.8 and 6.1.1.4'

loop_
_geom_angle_atom_site_label_1
_geom_angle_atom_site_label_2
_geom_angle_atom_site_label_3
_geom_angle
C35 Si1 Si2 103.72(8)
C35 Si1 Si3 101.88(7)
Si2 Si1 Si3 113.48(3)
C39 Si2 Si1 104.48(7)
C39 Si2 Si8 101.46(7)
Si1 Si2 Si8 113.94(3)
C8 Si3 C15 112.50(13)
C8 Si3 C1 107.05(17)
C15 Si3 C1 108.81(10)
C8 Si3 Si1 105.49(18)
C15 Si3 Si1 110.31(7)
C1 Si3 Si1 112.67(8)
C3 Si4 C2 104.6(2)
C3 Si4 C4 110.0(2)
C2 Si4 C4 102.1(2)
C3 Si4 C1 114.70(15)
C2 Si4 C1 113.73(13)
C4 Si4 C1 110.87(16)
C5 Si5 C6 104.7(3)
C5 Si5 C1 110.33(14)
C6 Si5 C1 115.2(2)
C5 Si5 C7 105.6(2)
C6 Si5 C7 107.7(5)
C1 Si5 C7 112.6(2)
C10 Si6 C9 104.94(16)
C10 Si6 C8 110.5(2)
C9 Si6 C8 114.94(14)
C10 Si6 C11 108.1(2)
C9 Si6 C11 105.27(19)
C8 Si6 C11 112.5(2)
C14 Si7 C12 105.78(18)
C14 Si7 C13 107.8(2)
C12 Si7 C13 102.35(16)
C14 Si7 C8 109.9(2)
C12 Si7 C8 118.03(17)
C13 Si7 C8 112.31(18)
C32 Si8 C25 110.30(11)
C32 Si8 C18 108.53(9)
C25 Si8 C18 105.65(12)
C32 Si8 Si2 111.55(7)
C25 Si8 Si2 109.66(11)
C18 Si8 Si2 110.99(7)
C20 Si9 C21 104.1(2)
C20 Si9 C19 106.0(2)
C21 Si9 C19 105.2(3)
C20 Si9 C18 116.77(11)
C21 Si9 C18 114.50(14)
C19 Si9 C18 109.36(14)
C23 Si10 C24 104.97(16)
C23 Si10 C22 109.90(16)
C24 Si10 C22 102.67(19)
C23 Si10 C18 108.61(12)
C24 Si10 C18 115.57(13)
C22 Si10 C18 114.59(13)
C25 Si11 C26 112.01(17)
C25 Si11 C27 110.65(18)
C26 Si11 C27 108.8(2)
C25 Si11 C28 116.39(13)
C26 Si11 C28 106.44(18)
C27 Si11 C28 101.86(15)
C31 Si12 C29 104.93(15)
C31 Si12 C30 104.6(2)
C29 Si12 C30 109.82(18)
C31 Si12 C25 115.70(12)
C29 Si12 C25 112.68(15)
C30 Si12 C25 108.69(17)
N1 Si13 C37 107.65(17)
N1 Si13 C38 110.07(17)
C37 Si13 C38 115.4(4)
N1 Si13 C36 104.8(2)
C37 Si13 C36 111.2(4)
C38 Si13 C36 107.3(4)
N2 Si14 C41 107.59(11)
N2 Si14 C40 106.58(12)
C41 Si14 C40 112.07(13)
N2 Si14 C42 105.90(11)
C41 Si14 C42 110.99(13)
C40 Si14 C42 113.25(14)
C35 N1 Si13 174.1(2)
C39 N2 Si14 172.1(2)
Si4 C1 Si5 113.13(12)
Si4 C1 Si3 121.64(13)
Si5 C1 Si3 116.15(13)
Si4 C1 H1 100.1
Si5 C1 H1 100.1
Si3 C1 H1 100.1
Si4 C2 H2A 109.5
Si4 C2 H2B 109.5
H2A C2 H2B 109.5
Si4 C2 H2C 109.5
H2A C2 H2C 109.5
H2B C2 H2C 109.5
Si4 C3 H3A 109.5
Si4 C3 H3B 109.5
H3A C3 H3B 109.5
Si4 C3 H3C 109.5
H3A C3 H3C 109.5
H3B C3 H3C 109.5
Si4 C4 H4A 109.5
Si4 C4 H4B 109.5
H4A C4 H4B 109.5
Si4 C4 H4C 109.5
H4A C4 H4C 109.5
H4B C4 H4C 109.5
Si5 C5 H5A 109.5
Si5 C5 H5B 109.5
H5A C5 H5B 109.5
Si5 C5 H5C 109.5
H5A C5 H5C 109.5
H5B C5 H5C 109.5
Si5 C6 H6A 109.5
Si5 C6 H6B 109.5
H6A C6 H6B 109.5
Si5 C6 H6C 109.5
H6A C6 H6C 109.5
H6B C6 H6C 109.5
Si5 C7 H7A 109.5
Si5 C7 H7B 109.5
H7A C7 H7B 109.5
Si5 C7 H7C 109.5
H7A C7 H7C 109.5
H7B C7 H7C 109.5
Si6 C8 Si7 113.43(16)
Si6 C8 Si3 118.92(16)
Si7 C8 Si3 127.53(17)
Si6 C8 H8 91.1
Si7 C8 H8 91.1
Si3 C8 H8 91.1
Si6 C9 H9A 109.5
Si6 C9 H9B 109.5
H9A C9 H9B 109.5
Si6 C9 H9C 109.5
H9A C9 H9C 109.5
H9B C9 H9C 109.5
Si6 C10 H10A 109.5
Si6 C10 H10B 109.5
H10A C10 H10B 109.5
Si6 C10 H10C 109.5
H10A C10 H10C 109.5
H10B C10 H10C 109.5
Si6 C11 H11A 109.5
Si6 C11 H11B 109.5
H11A C11 H11B 109.5
Si6 C11 H11C 109.5
H11A C11 H11C 109.5
H11B C11 H11C 109.5
Si7 C12 H12A 109.5
Si7 C12 H12B 109.5
H12A C12 H12B 109.5
Si7 C12 H12C 109.5
H12A C12 H12C 109.5
H12B C12 H12C 109.5
Si7 C13 H13A 109.5
Si7 C13 H13B 109.5
H13A C13 H13B 109.5
Si7 C13 H13C 109.5
H13A C13 H13C 109.5
H13B C13 H13C 109.5
Si7 C14 H14A 109.5
Si7 C14 H14B 109.5
H14A C14 H14B 109.5
Si7 C14 H14C 109.5
H14A C14 H14C 109.5
H14B C14 H14C 109.5
C17 C15 C16 108.45(19)
C17 C15 Si3 112.80(15)
C16 C15 Si3 113.99(16)
C17 C15 H15 107.1
C16 C15 H15 107.1
Si3 C15 H15 107.1
C15 C16 H16A 109.5
C15 C16 H16B 109.5
H16A C16 H16B 109.5
C15 C16 H16C 109.5
H16A C16 H16C 109.5
H16B C16 H16C 109.5
C15 C17 H17A 109.5
C15 C17 H17B 109.5
H17A C17 H17B 109.5
C15 C17 H17C 109.5
H17A C17 H17C 109.5
H17B C17 H17C 109.5
Si10 C18 Si9 112.79(10)
Si10 C18 Si8 117.72(11)
Si9 C18 Si8 120.09(10)
Si10 C18 H18 100.3
Si9 C18 H18 100.3
Si8 C18 H18 100.3
Si9 C19 H19A 109.5
Si9 C19 H19B 109.5
H19A C19 H19B 109.5
Si9 C19 H19C 109.5
H19A C19 H19C 109.5
H19B C19 H19C 109.5
Si9 C20 H20A 109.5
Si9 C20 H20B 109.5
H20A C20 H20B 109.5
Si9 C20 H20C 109.5
H20A C20 H20C 109.5
H20B C20 H20C 109.5
Si9 C21 H21A 109.5
Si9 C21 H21B 109.5
H21A C21 H21B 109.5
Si9 C21 H21C 109.5
H21A C21 H21C 109.5
H21B C21 H21C 109.5
Si10 C22 H22A 109.5
Si10 C22 H22B 109.5
H22A C22 H22B 109.5
Si10 C22 H22C 109.5
H22A C22 H22C 109.5
H22B C22 H22C 109.5
Si10 C23 H23A 109.5
Si10 C23 H23B 109.5
H23A C23 H23B 109.5
Si10 C23 H23C 109.5
H23A C23 H23C 109.5
H23B C23 H23C 109.5
Si10 C24 H24A 109.5
Si10 C24 H24B 109.5
H24A C24 H24B 109.5
Si10 C24 H24C 109.5
H24A C24 H24C 109.5
H24B C24 H24C 109.5
Si11 C25 Si12 113.51(13)
Si11 C25 Si8 126.98(15)
Si12 C25 Si8 117.25(15)
Si11 C25 H25 95.0
Si12 C25 H25 95.0
Si8 C25 H25 95.0
Si11 C26 H26A 109.5
Si11 C26 H26B 109.5
H26A C26 H26B 109.5
Si11 C26 H26C 109.5
H26A C26 H26C 109.5
H26B C26 H26C 109.5
Si11 C27 H27A 109.5
Si11 C27 H27B 109.5
H27A C27 H27B 109.5
Si11 C27 H27C 109.5
H27A C27 H27C 109.5
H27B C27 H27C 109.5
Si11 C28 H28A 109.5
Si11 C28 H28B 109.5
H28A C28 H28B 109.5
Si11 C28 H28C 109.5
H28A C28 H28C 109.5
H28B C28 H28C 109.5
Si12 C29 H29A 109.5
Si12 C29 H29B 109.5
H29A C29 H29B 109.5
Si12 C29 H29C 109.5
H29A C29 H29C 109.5
H29B C29 H29C 109.5
Si12 C30 H30A 109.5
Si12 C30 H30B 109.5
H30A C30 H30B 109.5
Si12 C30 H30C 109.5
H30A C30 H30C 109.5
H30B C30 H30C 109.5
Si12 C31 H31A 109.5
Si12 C31 H31B 109.5
H31A C31 H31B 109.5
Si12 C31 H31C 109.5
H31A C31 H31C 109.5
H31B C31 H31C 109.5
C34 C32 C33 108.57(18)
C34 C32 Si8 112.87(16)
C33 C32 Si8 114.95(15)
C34 C32 H32 106.6
C33 C32 H32 106.6
Si8 C32 H32 106.6
C32 C33 H33A 109.5
C32 C33 H33B 109.5
H33A C33 H33B 109.5
C32 C33 H33C 109.5
H33A C33 H33C 109.5
H33B C33 H33C 109.5
C32 C34 H34A 109.5
C32 C34 H34B 109.5
H34A C34 H34B 109.5
C32 C34 H34C 109.5
H34A C34 H34C 109.5
H34B C34 H34C 109.5
N1 C35 Si1 171.1(2)
Si13 C36 H36A 109.5
Si13 C36 H36B 109.5
H36A C36 H36B 109.5
Si13 C36 H36C 109.5
H36A C36 H36C 109.5
H36B C36 H36C 109.5
Si13 C37 H37A 109.5
Si13 C37 H37B 109.5
H37A C37 H37B 109.5
Si13 C37 H37C 109.5
H37A C37 H37C 109.5
H37B C37 H37C 109.5
Si13 C38 H38A 109.5
Si13 C38 H38B 109.5
H38A C38 H38B 109.5
Si13 C38 H38C 109.5
H38A C38 H38C 109.5
H38B C38 H38C 109.5
N2 C39 Si2 170.8(2)
Si14 C40 H40A 109.5
Si14 C40 H40B 109.5
H40A C40 H40B 109.5
Si14 C40 H40C 109.5
H40A C40 H40C 109.5
H40B C40 H40C 109.5
Si14 C41 H41A 109.5
Si14 C41 H41B 109.5
H41A C41 H41B 109.5
Si14 C41 H41C 109.5
H41A C41 H41C 109.5
H41B C41 H41C 109.5
Si14 C42 H42A 109.5
Si14 C42 H42B 109.5
H42A C42 H42B 109.5
Si14 C42 H42C 109.5
H42A C42 H42C 109.5
H42B C42 H42C 109.5

loop_
_geom_bond_atom_site_label_1
_geom_bond_atom_site_label_2
_geom_bond_distance
Si1 C35 1.826(3)
Si1 Si2 2.3655(9)
Si1 Si3 2.4054(8)
Si2 C39 1.830(2)
Si2 Si8 2.4012(8)
Si3 C8 1.901(3)
Si3 C15 1.913(2)
Si3 C1 1.929(2)
Si4 C3 1.850(3)
Si4 C2 1.866(4)
Si4 C4 1.878(4)
Si4 C1 1.899(3)
Si5 C5 1.847(3)
Si5 C6 1.853(6)
Si5 C1 1.902(2)
Si5 C7 1.900(6)
Si6 C10 1.860(3)
Si6 C9 1.872(3)
Si6 C8 1.880(3)
Si6 C11 1.885(4)
Si7 C14 1.867(4)
Si7 C12 1.870(4)
Si7 C13 1.880(3)
Si7 C8 1.882(3)
Si8 C32 1.912(2)
Si8 C25 1.913(3)
Si8 C18 1.929(2)
Si9 C20 1.850(3)
Si9 C21 1.860(4)
Si9 C19 1.860(4)
Si9 C18 1.905(2)
Si10 C23 1.873(3)
Si10 C24 1.878(3)
Si10 C22 1.883(3)
Si10 C18 1.902(2)
Si11 C25 1.865(3)
Si11 C26 1.872(4)
Si11 C27 1.884(3)
Si11 C28 1.887(3)
Si12 C31 1.866(3)
Si12 C29 1.869(3)
Si12 C30 1.876(3)
Si12 C25 1.901(3)
Si13 N1 1.754(2)
Si13 C37 1.775(4)
Si13 C38 1.823(5)
Si13 C36 1.831(6)
Si14 N2 1.764(2)
Si14 C41 1.846(2)
Si14 C40 1.850(3)
Si14 C42 1.854(3)
N1 C35 1.185(3)
N2 C39 1.179(3)
C1 H1 0.9800
C2 H2A 0.9600
C2 H2B 0.9600
C2 H2C 0.9600
C3 H3A 0.9600
C3 H3B 0.9600
C3 H3C 0.9600
C4 H4A 0.9600
C4 H4B 0.9600
C4 H4C 0.9600
C5 H5A 0.9600
C5 H5B 0.9600
C5 H5C 0.9600
C6 H6A 0.9600
C6 H6B 0.9600
C6 H6C 0.9600
C7 H7A 0.9600
C7 H7B 0.9600
C7 H7C 0.9600
C8 H8 0.9800
C9 H9A 0.9600
C9 H9B 0.9600
C9 H9C 0.9600
C10 H10A 0.9600
C10 H10B 0.9600
C10 H10C 0.9600
C11 H11A 0.9600
C11 H11B 0.9600
C11 H11C 0.9600
C12 H12A 0.9600
C12 H12B 0.9600
C12 H12C 0.9600
C13 H13A 0.9600
C13 H13B 0.9600
C13 H13C 0.9600
C14 H14A 0.9600
C14 H14B 0.9600
C14 H14C 0.9600
C15 C17 1.535(3)
C15 C16 1.536(3)
C15 H15 0.9800
C16 H16A 0.9600
C16 H16B 0.9600
C16 H16C 0.9600
C17 H17A 0.9600
C17 H17B 0.9600
C17 H17C 0.9600
C18 H18 0.9800
C19 H19A 0.9600
C19 H19B 0.9600
C19 H19C 0.9600
C20 H20A 0.9600
C20 H20B 0.9600
C20 H20C 0.9600
C21 H21A 0.9600
C21 H21B 0.9600
C21 H21C 0.9600
C22 H22A 0.9600
C22 H22B 0.9600
C22 H22C 0.9600
C23 H23A 0.9600
C23 H23B 0.9600
C23 H23C 0.9600
C24 H24A 0.9600
C24 H24B 0.9600
C24 H24C 0.9600
C25 H25 0.9800
C26 H26A 0.9600
C26 H26B 0.9600
C26 H26C 0.9600
C27 H27A 0.9600
C27 H27B 0.9600
C27 H27C 0.9600
C28 H28A 0.9600
C28 H28B 0.9600
C28 H28C 0.9600
C29 H29A 0.9600
C29 H29B 0.9600
C29 H29C 0.9600
C30 H30A 0.9600
C30 H30B 0.9600
C30 H30C 0.9600
C31 H31A 0.9600
C31 H31B 0.9600
C31 H31C 0.9600
C32 C34 1.531(3)
C32 C33 1.537(3)
C32 H32 0.9800
C33 H33A 0.9600
C33 H33B 0.9600
C33 H33C 0.9600
C34 H34A 0.9600
C34 H34B 0.9600
C34 H34C 0.9600
C36 H36A 0.9600
C36 H36B 0.9600
C36 H36C 0.9600
C37 H37A 0.9600
C37 H37B 0.9600
C37 H37C 0.9600
C38 H38A 0.9600
C38 H38B 0.9600
C38 H38C 0.9600
C40 H40A 0.9600
C40 H40B 0.9600
C40 H40C 0.9600
C41 H41A 0.9600
C41 H41B 0.9600
C41 H41C 0.9600
C42 H42A 0.9600
C42 H42B 0.9600
C42 H42C 0.9600

loop_
_cod_related_entry_id
_cod_related_entry_database
_cod_related_entry_code
1 ChemSpider 30660348
